data_2218995
loop_
_publ_author_name
'Lalancette, Roger A.'
'Thompson, Hugh W.'

_publ_section_title
;
 4-(2-Benzoylethyl)benzoic acid
;
_journal_coeditor_code FL2203
_journal_issue 8
_journal_name_full 'Acta Crystallographica Section E'
_journal_page_first o1399
_journal_paper_doi 10.1107/S1600536808019387
_journal_volume 64
_journal_year 2008
_chemical_formula_iupac 'C16 H14 O3'
_chemical_formula_moiety 'C16 H14 O3'
_chemical_formula_sum 'C16 H14 O3'
_chemical_formula_weight 254.27
_chemical_melting_point 431
_chemical_name_systematic
;
4-(2-Benzoylethyl)benzoic acid
;
_space_group_IT_number 14
_symmetry_cell_setting monoclinic
_symmetry_space_group_name_Hall '-P 2ybc'
_symmetry_space_group_name_H-M 'P 1 21/c 1'
_atom_sites_solution_hydrogens geom
_atom_sites_solution_primary direct
_atom_sites_solution_secondary difmap
_audit_creation_method SHELXL97
_cell_angle_alpha 90.00
_cell_angle_beta 90.2960(10)
_cell_angle_gamma 90.00
_cell_formula_units_Z 4
_cell_length_a 7.30660(10)
_cell_length_b 8.73630(10)
_cell_length_c 19.6707(3)
_cell_measurement_reflns_used 6862
_cell_measurement_temperature 100(2)
_cell_measurement_theta_max 69.56
_cell_measurement_theta_min 5.06
_cell_volume 1255.62(3)
_computing_cell_refinement 'APEX2 (Bruker, 2006)'
_computing_data_collection 'APEX2 (Bruker, 2006)'
_computing_data_reduction 'SAINT (Bruker, 2005)'
_computing_molecular_graphics 'SHELXTL (Sheldrick, 2008)'
_computing_publication_material 'SHELXTL (Sheldrick, 2008)'
_computing_structure_refinement 'SHELXTL (Sheldrick, 2008)'
_computing_structure_solution 'SHELXTL (Sheldrick, 2008)'
_diffrn_ambient_temperature 100(2)
_diffrn_measured_fraction_theta_full 0.949
_diffrn_measured_fraction_theta_max 0.949
_diffrn_measurement_device_type 'Bruker SMART APEXII CCD area-detector'
_diffrn_measurement_method '\f and \w'
_diffrn_radiation_monochromator graphite
_diffrn_radiation_source 'fine-focus sealed tube'
_diffrn_radiation_type CuK\a
_diffrn_radiation_wavelength 1.54178
_diffrn_reflns_av_R_equivalents 0.024
_diffrn_reflns_av_sigmaI/netI 0.023
_diffrn_reflns_limit_h_max 7
_diffrn_reflns_limit_h_min -8
_diffrn_reflns_limit_k_max 10
_diffrn_reflns_limit_k_min -10
_diffrn_reflns_limit_l_max 23
_diffrn_reflns_limit_l_min -20
_diffrn_reflns_number 8836
_diffrn_reflns_theta_full 69.89
_diffrn_reflns_theta_max 69.89
_diffrn_reflns_theta_min 5.54
_diffrn_standards_decay_% 0
_diffrn_standards_number 0
_exptl_absorpt_coefficient_mu 0.752
_exptl_absorpt_correction_T_max 0.9265
_exptl_absorpt_correction_T_min 0.8710
_exptl_absorpt_correction_type multi-scan
_exptl_absorpt_process_details '(SADABS; Sheldrick, 2001)'
_exptl_crystal_colour colourless
_exptl_crystal_density_diffrn 1.345
_exptl_crystal_density_method 'not measured'
_exptl_crystal_description block
_exptl_crystal_F_000 536
_exptl_crystal_size_max 0.27
_exptl_crystal_size_mid 0.21
_exptl_crystal_size_min 0.15
_refine_diff_density_max 0.24
_refine_diff_density_min -0.15
_refine_ls_extinction_coef 0.0010(3)
_refine_ls_extinction_expression Fc^*^=kFc[1+0.001xFc^2^\l^3^/sin(2\q)]^-1/4^
_refine_ls_extinction_method 'SHELXTL (Sheldrick, 2008)'
_refine_ls_goodness_of_fit_ref 1.06
_refine_ls_hydrogen_treatment mixed
_refine_ls_matrix_type full
_refine_ls_number_parameters 177
_refine_ls_number_reflns 2250
_refine_ls_number_restraints 0
_refine_ls_restrained_S_all 1.06
_refine_ls_R_factor_all 0.034
_refine_ls_R_factor_gt 0.032
_refine_ls_shift/su_max 0.00
_refine_ls_shift/su_mean 0.00
_refine_ls_structure_factor_coef Fsqd
_refine_ls_weighting_details 'calc w = 1/[\s^2^(Fo^2^)+(0.0362P)^2^+0.5203P] where P=(Fo^2^+2Fc^2^)/3'
_refine_ls_weighting_scheme calc
_refine_ls_wR_factor_gt 0.084
_refine_ls_wR_factor_ref 0.085
_reflns_number_gt 2122
_reflns_number_total 2250
_reflns_threshold_expression I>2\s(I)
_cod_data_source_file fl2203.cif
_cod_data_source_block I
_cod_original_sg_symbol_H-M 'P 21/c'
_cod_database_code 2218995
_cod_database_fobs_code 2218995

loop_
_symmetry_equiv_pos_as_xyz
'x, y, z'
'-x, y+1/2, -z+1/2'
'-x, -y, -z'
'x, -y-1/2, z-1/2'

loop_
_atom_site_type_symbol
_atom_site_label
_atom_site_fract_x
_atom_site_fract_y
_atom_site_fract_z
_atom_site_U_iso_or_equiv
_atom_site_adp_type
_atom_site_calc_flag
_atom_site_refinement_flags
_atom_site_occupancy
O O1 -0.51626(11) 0.00590(9) 0.20479(4) 0.0244(2) Uani d . 1
C C1 0.20287(16) 0.31711(13) 0.39461(6) 0.0183(2) Uani d . 1
O O2 0.49306(11) 0.35014(10) 0.44785(4) 0.0225(2) Uani d . 1
C C2 0.01509(16) 0.34231(13) 0.40114(6) 0.0201(3) Uani d . 1
H H2 -0.0289 0.4121 0.4343 0.024 Uiso calc R 1
C C3 -0.10693(16) 0.26552(14) 0.35930(6) 0.0209(3) Uani d . 1
H H3 -0.2345 0.2828 0.3643 0.025 Uiso calc R 1
O O3 0.27242(12) 0.52180(10) 0.46838(4) 0.0237(2) Uani d . 1
H H3A 0.363(3) 0.565(3) 0.4988(12) 0.078(7) Uiso d . 1
C C4 -0.04556(16) 0.16284(13) 0.30981(6) 0.0192(3) Uani d . 1
C C5 0.14214(16) 0.13923(13) 0.30362(6) 0.0198(3) Uani d . 1
H H5 0.1863 0.0702 0.2702 0.024 Uiso calc R 1
C C6 0.26570(16) 0.21514(13) 0.34560(6) 0.0197(3) Uani d . 1
H H6 0.3933 0.1975 0.3409 0.024 Uiso calc R 1
C C7 -0.18159(16) 0.08144(13) 0.26458(6) 0.0215(3) Uani d . 1
H H7A -0.2732 0.0288 0.2932 0.026 Uiso calc R 1
H H7B -0.1170 0.0028 0.2376 0.026 Uiso calc R 1
C C8 -0.27993(16) 0.19232(14) 0.21631(6) 0.0214(3) Uani d . 1
H H8A -0.3053 0.2887 0.2410 0.026 Uiso calc R 1
H H8B -0.1973 0.2171 0.1781 0.026 Uiso calc R 1
C C9 -0.45757(16) 0.13083(13) 0.18776(6) 0.0199(3) Uani d . 1
C C10 -0.56580(16) 0.23037(14) 0.14032(6) 0.0206(3) Uani d . 1
C C11 -0.74205(17) 0.18477(15) 0.12200(6) 0.0238(3) Uani d . 1
H H11 -0.7893 0.0907 0.1386 0.029 Uiso calc R 1
C C12 -0.84914(18) 0.27529(16) 0.07976(6) 0.0279(3) Uani d . 1
H H12 -0.9689 0.2432 0.0673 0.033 Uiso calc R 1
C C13 -0.78050(18) 0.41321(16) 0.05569(6) 0.0290(3) Uani d . 1
H H13 -0.8538 0.4756 0.0268 0.035 Uiso calc R 1
C C14 -0.60602(18) 0.46002(15) 0.07354(6) 0.0272(3) Uani d . 1
H H14 -0.5598 0.5546 0.0571 0.033 Uiso calc R 1
C C15 -0.49839(17) 0.36867(14) 0.11544(6) 0.0232(3) Uani d . 1
H H15 -0.3781 0.4006 0.1272 0.028 Uiso calc R 1
C C16 0.33506(15) 0.39769(13) 0.43939(5) 0.0184(3) Uani d . 1

loop_
_atom_site_aniso_label
_atom_site_aniso_U_11
_atom_site_aniso_U_22
_atom_site_aniso_U_33
_atom_site_aniso_U_12
_atom_site_aniso_U_13
_atom_site_aniso_U_23
O1 0.0238(5) 0.0218(4) 0.0277(5) -0.0025(3) -0.0032(3) 0.0005(3)
C1 0.0207(6) 0.0181(5) 0.0162(5) 0.0004(4) -0.0022(4) 0.0026(4)
O2 0.0187(5) 0.0262(5) 0.0224(4) 0.0019(3) -0.0038(3) -0.0036(3)
C2 0.0225(6) 0.0205(6) 0.0172(6) 0.0024(4) 0.0000(4) -0.0012(4)
C3 0.0176(6) 0.0234(6) 0.0216(6) 0.0010(4) -0.0012(4) -0.0001(5)
O3 0.0227(5) 0.0231(4) 0.0254(4) 0.0016(3) -0.0040(3) -0.0072(3)
C4 0.0223(6) 0.0184(6) 0.0169(6) -0.0008(4) -0.0031(4) 0.0019(4)
C5 0.0238(6) 0.0189(6) 0.0168(5) 0.0024(4) -0.0006(4) -0.0007(4)
C6 0.0185(6) 0.0213(6) 0.0192(6) 0.0019(4) -0.0012(4) 0.0013(4)
C7 0.0224(6) 0.0206(6) 0.0214(6) 0.0000(5) -0.0034(4) -0.0025(5)
C8 0.0219(6) 0.0223(6) 0.0200(6) -0.0021(5) -0.0031(4) -0.0005(5)
C9 0.0207(6) 0.0213(6) 0.0177(6) 0.0004(4) 0.0011(4) -0.0045(4)
C10 0.0223(6) 0.0237(6) 0.0157(5) 0.0006(5) -0.0007(4) -0.0045(5)
C11 0.0249(7) 0.0267(6) 0.0199(6) -0.0022(5) -0.0017(5) -0.0023(5)
C12 0.0243(7) 0.0366(7) 0.0228(6) 0.0008(5) -0.0054(5) -0.0038(5)
C13 0.0334(7) 0.0332(7) 0.0205(6) 0.0073(6) -0.0068(5) -0.0006(5)
C14 0.0359(7) 0.0248(6) 0.0210(6) -0.0002(5) -0.0018(5) 0.0009(5)
C15 0.0252(7) 0.0249(6) 0.0196(6) -0.0014(5) -0.0023(5) -0.0029(5)
C16 0.0200(6) 0.0198(6) 0.0153(5) 0.0001(4) 0.0000(4) 0.0021(4)

loop_
_atom_type_symbol
_atom_type_description
_atom_type_scat_dispersion_real
_atom_type_scat_dispersion_imag
_atom_type_scat_source
C C 0.0181 0.0091 'International Tables Vol C Tables 4.2.6.8 and 6.1.1.4'
H H 0.0000 0.0000 'International Tables Vol C Tables 4.2.6.8 and 6.1.1.4'
O O 0.0492 0.0322 'International Tables Vol C Tables 4.2.6.8 and 6.1.1.4'

loop_
_geom_angle_atom_site_label_1
_geom_angle_atom_site_label_2
_geom_angle_atom_site_label_3
_geom_angle
C6 C1 C2 119.49(11)
C6 C1 C16 119.96(10)
C2 C1 C16 120.55(10)
C3 C2 C1 119.95(10)
C3 C2 H2 120.0
C1 C2 H2 120.0
C2 C3 C4 121.12(11)
C2 C3 H3 119.4
C4 C3 H3 119.4
C16 O3 H3A 110.8(13)
C5 C4 C3 118.36(10)
C5 C4 C7 121.64(10)
C3 C4 C7 120.00(10)
C6 C5 C4 120.97(11)
C6 C5 H5 119.5
C4 C5 H5 119.5
C5 C6 C1 120.11(11)
C5 C6 H6 119.9
C1 C6 H6 119.9
C4 C7 C8 111.89(9)
C4 C7 H7A 109.2
C8 C7 H7A 109.2
C4 C7 H7B 109.2
C8 C7 H7B 109.2
H7A C7 H7B 107.9
C9 C8 C7 113.88(10)
C9 C8 H8A 108.8
C7 C8 H8A 108.8
C9 C8 H8B 108.8
C7 C8 H8B 108.8
H8A C8 H8B 107.7
O1 C9 C10 120.34(11)
O1 C9 C8 121.24(11)
C10 C9 C8 118.36(10)
C11 C10 C15 118.98(11)
C11 C10 C9 118.63(11)
C15 C10 C9 122.36(11)
C12 C11 C10 120.66(12)
C12 C11 H11 119.7
C10 C11 H11 119.7
C11 C12 C13 119.70(12)
C11 C12 H12 120.1
C13 C12 H12 120.1
C14 C13 C12 120.27(12)
C14 C13 H13 119.9
C12 C13 H13 119.9
C13 C14 C15 119.96(12)
C13 C14 H14 120.0
C15 C14 H14 120.0
C14 C15 C10 120.42(12)
C14 C15 H15 119.8
C10 C15 H15 119.8
O2 C16 O3 123.21(10)
O2 C16 C1 121.69(10)
O3 C16 C1 115.10(10)

loop_
_geom_bond_atom_site_label_1
_geom_bond_atom_site_label_2
_geom_bond_distance
O1 C9 1.2202(14)
C1 C6 1.3923(16)
C1 C2 1.3961(17)
C1 C16 1.4818(15)
O2 C16 1.2373(14)
C2 C3 1.3837(16)
C2 H2 0.9500
C3 C4 1.3992(16)
C3 H3 0.9500
O3 C16 1.3088(14)
O3 H3A 0.97(2)
C4 C5 1.3928(17)
C4 C7 1.5087(15)
C5 C6 1.3889(16)
C5 H5 0.9500
C6 H6 0.9500
C7 C8 1.5326(16)
C7 H7A 0.9900
C7 H7B 0.9900
C8 C9 1.5104(16)
C8 H8A 0.9900
C8 H8B 0.9900
C9 C10 1.4983(16)
C10 C11 1.3936(17)
C10 C15 1.3944(17)
C11 C12 1.3861(18)
C11 H11 0.9500
C12 C13 1.389(2)
C12 H12 0.9500
C13 C14 1.3825(19)
C13 H13 0.9500
C14 C15 1.3885(17)
C14 H14 0.9500
C15 H15 0.9500

loop_
_geom_hbond_atom_site_label_D
_geom_hbond_atom_site_label_H
_geom_hbond_atom_site_label_A
_geom_hbond_site_symmetry_A
_geom_hbond_distance_DH
_geom_hbond_distance_HA
_geom_hbond_distance_DA
_geom_hbond_angle_DHA
_geom_hbond_publ_flag
O3 H3A O2 3_666 0.97(2) 1.66(2) 2.6218(11) 176(2) yes
C5 H5 O1 1_655 0.95 2.59 3.3786(14) 140 yes
C8 H8A O1 2_455 0.99 2.54 3.4864(14) 160 yes

loop_
_geom_torsion_atom_site_label_1
_geom_torsion_atom_site_label_2
_geom_torsion_atom_site_label_3
_geom_torsion_atom_site_label_4
_geom_torsion
C6 C1 C2 C3 0.34(17)
C16 C1 C2 C3 -179.56(10)
C1 C2 C3 C4 -0.39(17)
C2 C3 C4 C5 0.11(17)
C2 C3 C4 C7 -179.60(10)
C3 C4 C5 C6 0.22(17)
C7 C4 C5 C6 179.93(10)
C4 C5 C6 C1 -0.27(17)
C2 C1 C6 C5 -0.01(17)
C16 C1 C6 C5 179.89(10)
C5 C4 C7 C8 -112.51(12)
C3 C4 C7 C8 67.19(14)
C4 C7 C8 C9 -160.20(10)
C7 C8 C9 O1 2.55(16)
C7 C8 C9 C10 179.57(9)
O1 C9 C10 C11 6.72(16)
C8 C9 C10 C11 -170.32(10)
O1 C9 C10 C15 -175.08(11)
C8 C9 C10 C15 7.87(16)
C15 C10 C11 C12 -0.05(18)
C9 C10 C11 C12 178.20(10)
C10 C11 C12 C13 -0.32(18)
C11 C12 C13 C14 0.20(19)
C12 C13 C14 C15 0.29(19)
C13 C14 C15 C10 -0.67(18)
C11 C10 C15 C14 0.55(17)
C9 C10 C15 C14 -177.64(10)
C6 C1 C16 O2 -19.53(16)
C2 C1 C16 O2 160.37(11)
C6 C1 C16 O3 160.00(10)
C2 C1 C16 O3 -20.10(15)

loop_
_cod_related_entry_id
_cod_related_entry_database
_cod_related_entry_code
1 ChemSpider 11270800
